data_7034402
loop_
_publ_author_name
'Wang, Yong'
'Lin, Chensheng'
'Ma, Xiao'
'Xue, Zhenzhen'
'Zhu, Xiaoquan'
'Cao, Wenhai'
'Hu, Shengmin'
'Sheng, Tianlu'
'Wu, Xintao'

_publ_section_title
;
 Influence of the central diamagnetic cyanidometal on the distant magnetic
 interaction in cyanide-bridged Fe(iii)-M(ii)-Fe(iii) complexes.
;
_journal_issue 16
_journal_name_full 'Dalton transactions (Cambridge, England : 2003)'
_journal_page_first 7437
_journal_page_last 7448
_journal_paper_doi 10.1039/c5dt00383k
_journal_volume 44
_journal_year 2015
_chemical_formula_sum 'C93 H96 Cl2 F12 Fe2 N6 O2 Os P6'
_chemical_formula_weight 2116.38
_chemical_name_systematic
; 
 ? 
;
_space_group_IT_number 14
_symmetry_cell_setting monoclinic
_symmetry_space_group_name_Hall '-P 2yn'
_symmetry_space_group_name_H-M 'P 1 21/n 1'
_atom_sites_solution_hydrogens geom
_atom_sites_solution_primary direct
_atom_sites_solution_secondary difmap
_audit_creation_method SHELXL-97
_audit_update_record
;
2015-03-08 deposited with the CCDC.
2015-03-12 downloaded from the CCDC.
;
_cell_angle_alpha 90.00
_cell_angle_beta 95.685(12)
_cell_angle_gamma 90.00
_cell_formula_units_Z 4
_cell_length_a 11.259(7)
_cell_length_b 34.410(18)
_cell_length_c 23.606(14)
_cell_measurement_reflns_used 21630
_cell_measurement_temperature 123(2)
_cell_measurement_theta_max 27.7238
_cell_measurement_theta_min 2.6992
_cell_volume 9101(9)
_computing_cell_refinement 'CrystalClear (Rigaku Inc., 2008)'
_computing_data_collection 'CrystalClear (Rigaku Inc., 2008)'
_computing_data_reduction 'CrystalClear (Rigaku Inc., 2008)'
_computing_molecular_graphics 'Bruker SHELXTL'
_computing_publication_material 'Bruker SHELXTL'
_computing_structure_refinement 'SHELXL-97 (Sheldrick, 2008)'
_computing_structure_solution 'SHELXS-97 (Sheldrick, 2008)'
_diffrn_ambient_temperature 123(2)
_diffrn_detector_area_resol_mean 28.5714
_diffrn_measured_fraction_theta_full 0.981
_diffrn_measured_fraction_theta_max 0.981
_diffrn_measurement_device_type Saturn724+
_diffrn_measurement_method CCD_Profile_fitting
_diffrn_radiation_monochromator graphite
_diffrn_radiation_source 'fine-focus sealed tube'
_diffrn_radiation_type MoK\a
_diffrn_radiation_wavelength 0.71073
_diffrn_reflns_av_R_equivalents 0.0946
_diffrn_reflns_av_sigmaI/netI 0.1033
_diffrn_reflns_limit_h_max 13
_diffrn_reflns_limit_h_min -13
_diffrn_reflns_limit_k_max 40
_diffrn_reflns_limit_k_min -40
_diffrn_reflns_limit_l_max 28
_diffrn_reflns_limit_l_min -28
_diffrn_reflns_number 54285
_diffrn_reflns_theta_full 25.00
_diffrn_reflns_theta_max 25.00
_diffrn_reflns_theta_min 2.70
_exptl_absorpt_coefficient_mu 1.948
_exptl_absorpt_correction_T_max 1.0000
_exptl_absorpt_correction_T_min 0.4610
_exptl_absorpt_correction_type multi-scan
_exptl_absorpt_process_details 'RIGAKU/MSC(2004),CrystalClear Version 1.3.6'
_exptl_crystal_colour red
_exptl_crystal_density_diffrn 1.545
_exptl_crystal_density_method 'not measured'
_exptl_crystal_description needle
_exptl_crystal_F_000 4288
_exptl_crystal_size_max 0.45
_exptl_crystal_size_mid 0.04
_exptl_crystal_size_min 0.03
_refine_diff_density_max 1.716
_refine_diff_density_min -2.038
_refine_diff_density_rms 0.161
_refine_ls_extinction_method none
_refine_ls_goodness_of_fit_ref 1.047
_refine_ls_hydrogen_treatment constr
_refine_ls_matrix_type full
_refine_ls_number_parameters 1171
_refine_ls_number_reflns 15727
_refine_ls_number_restraints 708
_refine_ls_restrained_S_all 1.083
_refine_ls_R_factor_all 0.1254
_refine_ls_R_factor_gt 0.0989
_refine_ls_shift/su_max 0.000
_refine_ls_shift/su_mean 0.000
_refine_ls_structure_factor_coef Fsqd
_refine_ls_weighting_details 'calc w=1/[\s^2^(Fo^2^)+(0.0236P)^2^+153.5774P] where P=(Fo^2^+2Fc^2^)/3'
_refine_ls_weighting_scheme calc
_refine_ls_wR_factor_gt 0.1993
_refine_ls_wR_factor_ref 0.2151
_reflns_number_gt 11833
_reflns_number_total 15727
_reflns_threshold_expression >2sigma(I)
_cod_data_source_file c5dt00383k2.cif
_cod_data_source_block 1031311
_cod_depositor_comments
;
The following automatic conversions were performed:

'_exptl_absorpt_correction_type' value 'Multi-scan' changed to
'multi-scan' according to
/usr/data/users/saulius/crontab/automatic-downloads/rss-feeds/RSC/lib/dictionaries/cif_core.dic
dictionary named 'cif_core.dic' version 2.4.2 from 2011-04-26.

Automatic conversion script
Id: cif_fix_values 3105 2015-03-04 15:46:00Z robertas 

 Adding full bibliography for 7034402--7034410.cif.
;
_cod_original_cell_volume 9100(9)
_cod_original_sg_symbol_H-M P21/n
_cod_database_code 7034402

loop_
_symmetry_equiv_pos_as_xyz
'x, y, z'
'-x+1/2, y+1/2, -z+1/2'
'-x, -y, -z'
'x-1/2, -y-1/2, z-1/2'

loop_
_atom_site_label
_atom_site_type_symbol
_atom_site_fract_x
_atom_site_fract_y
_atom_site_fract_z
_atom_site_U_iso_or_equiv
_atom_site_adp_type
_atom_site_occupancy
_atom_site_symmetry_multiplicity
_atom_site_calc_flag
_atom_site_refinement_flags
_atom_site_disorder_assembly
_atom_site_disorder_group
Os1 Os 0.53588(5) 0.232379(13) 0.32872(2) 0.04118(15) Uani 1 1 d . . .
Fe1 Fe 0.80226(19) 0.11582(6) 0.37916(8) 0.0575(5) Uani 1 1 d . . .
Fe2 Fe 0.82876(15) 0.33758(5) 0.40144(7) 0.0429(4) Uani 1 1 d . . .
C1 C 0.6418(12) 0.1890(3) 0.3515(5) 0.047(3) Uani 1 1 d . . .
C2 C 0.6540(14) 0.2725(3) 0.3554(5) 0.051(3) Uani 1 1 d . . .
C3 C 0.3250(12) 0.1748(4) 0.3194(6) 0.053(3) Uani 1 1 d . . .
H3A H 0.3211 0.1802 0.3577 0.064 Uiso 1 1 calc R . .
C4 C 0.2427(13) 0.1497(4) 0.2929(6) 0.063(4) Uani 1 1 d . . .
H4A H 0.1857 0.1385 0.3137 0.076 Uiso 1 1 calc R . .
C5 C 0.2431(13) 0.1408(4) 0.2358(6) 0.067(4) Uani 1 1 d . . .
H5A H 0.1876 0.1239 0.2174 0.080 Uiso 1 1 calc R . .
C6 C 0.3325(13) 0.1589(4) 0.2069(6) 0.064(4) Uani 1 1 d . . .
H6A H 0.3370 0.1537 0.1685 0.077 Uiso 1 1 calc R . .
C7 C 0.4143(12) 0.1847(3) 0.2355(5) 0.050(3) Uani 1 1 d . . .
C8 C 0.5103(12) 0.2050(4) 0.2097(5) 0.052(3) Uani 1 1 d . . .
C9 C 0.5322(14) 0.2015(4) 0.1518(6) 0.062(4) Uani 1 1 d . . .
H9A H 0.4835 0.1860 0.1271 0.075 Uiso 1 1 calc R . .
C10 C 0.6266(15) 0.2215(4) 0.1325(6) 0.070(4) Uani 1 1 d . . .
H10A H 0.6425 0.2192 0.0948 0.084 Uiso 1 1 calc R . .
C11 C 0.6970(13) 0.2449(4) 0.1694(5) 0.057(3) Uani 1 1 d . . .
H11A H 0.7605 0.2587 0.1570 0.068 Uiso 1 1 calc R . .
C12 C 0.6713(11) 0.2473(4) 0.2249(6) 0.049(3) Uani 1 1 d . . .
H12A H 0.7203 0.2628 0.2496 0.058 Uiso 1 1 calc R . .
C13 C 0.5090(13) 0.2200(4) 0.4545(6) 0.059(4) Uani 1 1 d . . .
H13A H 0.5677 0.2011 0.4533 0.070 Uiso 1 1 calc R . .
C14 C 0.4666(15) 0.2281(5) 0.5072(6) 0.071(4) Uani 1 1 d . . .
H14A H 0.4960 0.2144 0.5396 0.085 Uiso 1 1 calc R . .
C15 C 0.3791(16) 0.2571(5) 0.5107(7) 0.080(5) Uani 1 1 d . . .
H15A H 0.3490 0.2629 0.5450 0.096 Uiso 1 1 calc R . .
C16 C 0.3410(14) 0.2761(4) 0.4626(6) 0.066(4) Uani 1 1 d . . .
H16A H 0.2843 0.2957 0.4641 0.079 Uiso 1 1 calc R . .
C17 C 0.3836(12) 0.2676(4) 0.4102(5) 0.053(3) Uani 1 1 d . . .
C18 C 0.3484(11) 0.2880(3) 0.3549(5) 0.046(3) Uani 1 1 d . . .
C19 C 0.2627(12) 0.3167(4) 0.3504(6) 0.056(3) Uani 1 1 d . . .
H19A H 0.2253 0.3245 0.3819 0.067 Uiso 1 1 calc R . .
C20 C 0.2337(12) 0.3337(4) 0.2973(7) 0.067(4) Uani 1 1 d . . .
H20A H 0.1748 0.3527 0.2928 0.080 Uiso 1 1 calc R . .
C21 C 0.2925(13) 0.3224(4) 0.2511(6) 0.061(4) Uani 1 1 d . . .
H21A H 0.2747 0.3334 0.2153 0.073 Uiso 1 1 calc R . .
C22 C 0.3794(12) 0.2937(4) 0.2606(5) 0.053(3) Uani 1 1 d . . .
H22A H 0.4194 0.2861 0.2298 0.064 Uiso 1 1 calc R . .
C23 C 0.9180(18) 0.1421(5) 0.4439(6) 0.087(6) Uani 1 1 d . . .
H23A H 0.9329 0.1700 0.4489 0.105 Uiso 1 1 calc R . .
C24 C 0.8264(17) 0.1199(6) 0.4676(7) 0.086(5) Uani 1 1 d . . .
H24A H 0.7681 0.1302 0.4919 0.103 Uiso 1 1 calc R . .
C25 C 0.8380(15) 0.0820(6) 0.4529(6) 0.083(5) Uani 1 1 d . . .
H25A H 0.7883 0.0606 0.4644 0.100 Uiso 1 1 calc R . .
C26 C 0.9334(15) 0.0784(5) 0.4161(7) 0.076(5) Uani 1 1 d . . .
H26A H 0.9619 0.0545 0.3996 0.091 Uiso 1 1 calc R . .
C27 C 0.9824(15) 0.1161(5) 0.4120(6) 0.069(4) Uani 1 1 d . . .
H27A H 1.0500 0.1230 0.3909 0.082 Uiso 1 1 calc R . .
C28 C 0.6865(12) 0.1190(4) 0.2485(5) 0.055(3) Uani 1 1 d . . .
H28A H 0.6480 0.1439 0.2524 0.065 Uiso 1 1 calc R . .
H28B H 0.6951 0.1149 0.2084 0.065 Uiso 1 1 calc R . .
C29 C 0.6085(15) 0.0868(4) 0.2699(5) 0.063(4) Uani 1 1 d . . .
H29A H 0.6199 0.0629 0.2493 0.076 Uiso 1 1 calc R . .
H29B H 0.5251 0.0940 0.2634 0.076 Uiso 1 1 calc R . .
C30 C 0.9090(11) 0.1632(3) 0.2652(5) 0.047(3) Uani 1 1 d . . .
C31 C 0.9276(13) 0.1685(4) 0.2071(6) 0.062(4) Uani 1 1 d . . .
H31A H 0.9027 0.1493 0.1808 0.075 Uiso 1 1 calc R . .
C32 C 0.9807(14) 0.2007(4) 0.1894(7) 0.068(4) Uani 1 1 d . . .
H32A H 0.9895 0.2039 0.1510 0.082 Uiso 1 1 calc R . .
C33 C 1.0230(16) 0.2296(4) 0.2285(8) 0.082(5) Uani 1 1 d . . .
H33A H 1.0618 0.2514 0.2162 0.098 Uiso 1 1 calc R . .
C34 C 1.0061(14) 0.2250(4) 0.2860(7) 0.069(4) Uani 1 1 d . . .
H34A H 1.0334 0.2438 0.3124 0.082 Uiso 1 1 calc R . .
C35 C 0.9479(14) 0.1919(4) 0.3035(6) 0.061(4) Uani 1 1 d . . .
H35A H 0.9351 0.1891 0.3416 0.073 Uiso 1 1 calc R . .
C36 C 0.9197(13) 0.0810(4) 0.2578(5) 0.052(3) Uani 1 1 d . . .
C37 C 0.8846(16) 0.0632(4) 0.2048(6) 0.074(5) Uani 1 1 d . . .
H37A H 0.8139 0.0711 0.1843 0.089 Uiso 1 1 calc R . .
C38 C 0.9518(15) 0.0344(4) 0.1825(6) 0.068(4) Uani 1 1 d . . .
H38A H 0.9249 0.0232 0.1477 0.082 Uiso 1 1 calc R . .
C39 C 1.0560(12) 0.0222(4) 0.2103(6) 0.054(3) Uani 1 1 d . . .
H39A H 1.1005 0.0026 0.1952 0.065 Uiso 1 1 calc R . .
C40 C 1.0943(14) 0.0395(4) 0.2614(7) 0.068(4) Uani 1 1 d . . .
H40A H 1.1665 0.0316 0.2806 0.082 Uiso 1 1 calc R . .
C41 C 1.0287(14) 0.0682(4) 0.2853(7) 0.067(4) Uani 1 1 d . . .
H41A H 1.0574 0.0792 0.3200 0.080 Uiso 1 1 calc R . .
C42 C 0.5063(14) 0.0850(4) 0.3808(6) 0.061(4) Uani 1 1 d . . .
C43 C 0.4098(14) 0.0639(5) 0.3630(7) 0.071(4) Uani 1 1 d . . .
H43A H 0.4115 0.0479 0.3315 0.085 Uiso 1 1 calc R . .
C44 C 0.3073(15) 0.0658(5) 0.3910(7) 0.078(5) Uani 1 1 d . . .
H44A H 0.2402 0.0514 0.3780 0.093 Uiso 1 1 calc R . .
C45 C 0.3061(18) 0.0901(5) 0.4400(7) 0.083(5) Uani 1 1 d . . .
H45A H 0.2385 0.0917 0.4596 0.100 Uiso 1 1 calc R . .
C46 C 0.4068(16) 0.1110(5) 0.4576(7) 0.075(4) Uani 1 1 d . . .
H46A H 0.4077 0.1268 0.4896 0.090 Uiso 1 1 calc R . .
C47 C 0.5086(13) 0.1088(4) 0.4279(6) 0.063(4) Uani 1 1 d . . .
H47A H 0.5765 0.1232 0.4397 0.076 Uiso 1 1 calc R . .
C48 C 0.6802(17) 0.0271(4) 0.3542(7) 0.079(5) Uani 1 1 d . . .
C49 C 0.7531(18) 0.0080(4) 0.3202(8) 0.091(6) Uani 1 1 d . . .
H49A H 0.7860 0.0223 0.2922 0.109 Uiso 1 1 calc R . .
C50 C 0.781(2) -0.0310(4) 0.3247(9) 0.106(7) Uani 1 1 d . . .
H50A H 0.8275 -0.0425 0.2991 0.127 Uiso 1 1 calc R . .
C51 C 0.740(2) -0.0522(6) 0.3669(9) 0.108(6) Uani 1 1 d U . .
H51A H 0.7594 -0.0784 0.3708 0.130 Uiso 1 1 calc R . .
C52 C 0.665(2) -0.0343(6) 0.4058(11) 0.138(10) Uani 1 1 d . . .
H52A H 0.6373 -0.0488 0.4352 0.166 Uiso 1 1 calc R . .
C53 C 0.6334(19) 0.0055(5) 0.3987(8) 0.101(6) Uani 1 1 d . . .
H53A H 0.5833 0.0173 0.4226 0.121 Uiso 1 1 calc R . .
C54 C 0.9877(11) 0.3694(4) 0.4141(6) 0.059(4) Uani 1 1 d . . .
H54A H 0.9998 0.3940 0.4350 0.070 Uiso 1 1 calc R . .
C55 C 1.0063(11) 0.3318(5) 0.4366(7) 0.065(4) Uani 1 1 d . . .
H55A H 1.0315 0.3258 0.4765 0.078 Uiso 1 1 calc R . .
C56 C 0.9806(11) 0.3036(4) 0.3926(5) 0.053(3) Uani 1 1 d . . .
H56A H 0.9868 0.2754 0.3968 0.063 Uiso 1 1 calc R . .
C57 C 0.9483(11) 0.3244(4) 0.3414(6) 0.054(3) Uani 1 1 d . . .
H57A H 0.9276 0.3129 0.3037 0.065 Uiso 1 1 calc R . .
C58 C 0.9533(12) 0.3649(4) 0.3545(6) 0.060(4) Uani 1 1 d . . .
H58A H 0.9360 0.3861 0.3271 0.072 Uiso 1 1 calc R . .
C59 C 0.5857(10) 0.3407(3) 0.4626(5) 0.044(3) Uani 1 1 d . . .
H59A H 0.5544 0.3179 0.4422 0.053 Uiso 1 1 calc R . .
H59B H 0.5444 0.3437 0.4965 0.053 Uiso 1 1 calc R . .
C60 C 0.5663(11) 0.3770(3) 0.4246(5) 0.046(3) Uani 1 1 d . . .
H60A H 0.5633 0.4000 0.4481 0.055 Uiso 1 1 calc R . .
H60B H 0.4910 0.3748 0.4010 0.055 Uiso 1 1 calc R . .
C61 C 0.7807(12) 0.3719(4) 0.5386(5) 0.048(3) Uani 1 1 d . . .
C62 C 0.6939(12) 0.3911(4) 0.5645(5) 0.050(3) Uani 1 1 d . . .
H62A H 0.6143 0.3847 0.5546 0.060 Uiso 1 1 calc R . .
C63 C 0.7215(14) 0.4197(4) 0.6050(6) 0.059(4) Uani 1 1 d . . .
H63A H 0.6617 0.4326 0.6220 0.071 Uiso 1 1 calc R . .
C64 C 0.8413(15) 0.4287(4) 0.6195(6) 0.068(4) Uani 1 1 d . . .
H64A H 0.8603 0.4485 0.6456 0.082 Uiso 1 1 calc R . .
C65 C 0.9331(14) 0.4093(4) 0.5966(6) 0.070(4) Uani 1 1 d . . .
H65A H 1.0125 0.4147 0.6087 0.084 Uiso 1 1 calc R . .
C66 C 0.9028(12) 0.3816(4) 0.5554(5) 0.055(3) Uani 1 1 d . . .
H66A H 0.9629 0.3691 0.5382 0.066 Uiso 1 1 calc R . .
C67 C 0.7594(12) 0.2902(4) 0.5248(5) 0.051(3) Uani 1 1 d . . .
C68 C 0.7165(14) 0.2868(4) 0.5769(6) 0.064(4) Uani 1 1 d . . .
H68A H 0.6789 0.3083 0.5910 0.077 Uiso 1 1 calc R . .
C69 C 0.7256(16) 0.2536(4) 0.6099(6) 0.075(5) Uani 1 1 d . . .
H69A H 0.6929 0.2526 0.6446 0.090 Uiso 1 1 calc R . .
C70 C 0.7830(17) 0.2226(5) 0.5907(6) 0.082(5) Uani 1 1 d . . .
H70A H 0.7943 0.2004 0.6130 0.098 Uiso 1 1 calc R . .
C71 C 0.8248(17) 0.2239(5) 0.5381(7) 0.083(5) Uani 1 1 d U . .
H71A H 0.8576 0.2016 0.5238 0.100 Uiso 1 1 calc R . .
C72 C 0.8192(15) 0.2585(4) 0.5050(6) 0.073(4) Uani 1 1 d U . .
H72A H 0.8546 0.2598 0.4710 0.088 Uiso 1 1 calc R . .
C73 C 0.7432(13) 0.4315(4) 0.3850(6) 0.061(4) Uani 1 1 d . . .
C74 C 0.7560(15) 0.4512(4) 0.4370(7) 0.077(5) Uani 1 1 d . . .
H74A H 0.7311 0.4387 0.4686 0.092 Uiso 1 1 calc R . .
C75 C 0.802(2) 0.4875(5) 0.4442(9) 0.111(8) Uani 1 1 d . . .
H75A H 0.8068 0.4998 0.4794 0.133 Uiso 1 1 calc R . .
C76 C 0.8430(19) 0.5055(5) 0.3970(11) 0.109(7) Uani 1 1 d . . .
H76A H 0.8771 0.5301 0.4005 0.131 Uiso 1 1 calc R . .
C77 C 0.8331(18) 0.4876(5) 0.3468(9) 0.098(6) Uani 1 1 d . . .
H77A H 0.8629 0.4998 0.3160 0.118 Uiso 1 1 calc R . .
C78 C 0.7792(14) 0.4510(4) 0.3388(7) 0.073(4) Uani 1 1 d . . .
H78A H 0.7678 0.4401 0.3026 0.087 Uiso 1 1 calc R . .
C79 C 0.6084(13) 0.3814(4) 0.3058(5) 0.053(3) Uani 1 1 d . . .
C80 C 0.6529(13) 0.3589(4) 0.2638(5) 0.061(4) Uani 1 1 d . . .
H80A H 0.7189 0.3430 0.2727 0.074 Uiso 1 1 calc R . .
C81 C 0.5979(14) 0.3603(4) 0.2081(6) 0.065(4) Uani 1 1 d . . .
H81A H 0.6267 0.3451 0.1798 0.078 Uiso 1 1 calc R . .
C82 C 0.5010(16) 0.3842(5) 0.1950(6) 0.077(5) Uani 1 1 d . . .
H82A H 0.4646 0.3850 0.1579 0.093 Uiso 1 1 calc R . .
C83 C 0.4562(16) 0.4075(5) 0.2371(7) 0.086(5) Uani 1 1 d . . .
H83A H 0.3907 0.4236 0.2279 0.103 Uiso 1 1 calc R . .
C84 C 0.5116(13) 0.4063(4) 0.2932(6) 0.060(4) Uani 1 1 d . . .
H84A H 0.4840 0.4218 0.3214 0.072 Uiso 1 1 calc R . .
C85 C 1.391(2) -0.0288(6) 0.2468(9) 0.114(6) Uani 1 1 d U . .
H85A H 1.4591 -0.0404 0.2681 0.171 Uiso 1 1 calc R . .
H85B H 1.3231 -0.0306 0.2681 0.171 Uiso 1 1 calc R . .
H85C H 1.4077 -0.0019 0.2398 0.171 Uiso 1 1 calc R . .
C86 C 1.365(2) -0.0499(6) 0.1904(10) 0.113(5) Uani 1 1 d U . .
H86A H 1.4350 -0.0487 0.1693 0.135 Uiso 1 1 calc R . .
H86B H 1.3484 -0.0770 0.1974 0.135 Uiso 1 1 calc R . .
C87 C 1.234(2) -0.0481(6) 0.1019(9) 0.108(5) Uani 1 1 d U . .
H87A H 1.2172 -0.0756 0.1054 0.129 Uiso 1 1 calc R . .
H87B H 1.3025 -0.0456 0.0801 0.129 Uiso 1 1 calc R . .
C88 C 1.1287(18) -0.0286(5) 0.0702(8) 0.103(6) Uani 1 1 d U . .
H88A H 1.1127 -0.0402 0.0333 0.155 Uiso 1 1 calc R . .
H88B H 1.1455 -0.0014 0.0660 0.155 Uiso 1 1 calc R . .
H88C H 1.0603 -0.0315 0.0911 0.155 Uiso 1 1 calc R . .
C89 C 1.016(3) -0.0284(13) 0.4510(19) 0.34(2) Uani 1 1 d DU . .
H89B H 0.9735 -0.0042 0.4494 0.509 Uiso 1 1 d R . .
H89C H 1.0228 -0.0373 0.4897 0.509 Uiso 1 1 d R . .
H89A H 0.9705 -0.0471 0.4276 0.509 Uiso 1 1 d R . .
C90 C 1.140(3) -0.0222(9) 0.4324(17) 0.271(12) Uani 1 1 d DU . .
H90A H 1.1396 0.0040 0.4171 0.325 Uiso 1 1 calc R . .
H90B H 1.1934 -0.0217 0.4672 0.325 Uiso 1 1 calc R . .
C91 C 1.326(2) -0.0523(10) 0.4044(12) 0.235(11) Uani 1 1 d DU . .
H91A H 1.3647 -0.0428 0.3723 0.282 Uiso 1 1 calc R . .
H91B H 1.3398 -0.0801 0.4072 0.282 Uiso 1 1 calc R . .
C92 C 1.3834(17) -0.0325(6) 0.4597(8) 0.129(8) Uani 1 1 d DU . .
H92A H 1.4673 -0.0382 0.4645 0.194 Uiso 1 1 calc R . .
H92B H 1.3467 -0.0422 0.4919 0.194 Uiso 1 1 calc R . .
H92C H 1.3720 -0.0049 0.4569 0.194 Uiso 1 1 calc R . .
N1 N 0.7093(9) 0.1618(3) 0.3665(4) 0.044(2) Uani 1 1 d . . .
N2 N 0.7225(9) 0.2972(3) 0.3738(4) 0.043(2) Uani 1 1 d . . .
N3 N 0.4099(9) 0.1918(3) 0.2930(4) 0.046(2) Uani 1 1 d . . .
N4 N 0.5807(9) 0.2289(3) 0.2462(4) 0.045(2) Uani 1 1 d . . .
N5 N 0.4699(9) 0.2379(3) 0.4063(4) 0.047(2) Uani 1 1 d . . .
N6 N 0.4104(9) 0.2760(3) 0.3115(4) 0.047(3) Uani 1 1 d . . .
O1 O 1.2646(12) -0.0324(3) 0.1573(5) 0.094(3) Uani 1 1 d U . .
O2 O 1.198(2) -0.0458(8) 0.3930(10) 0.232(9) Uani 1 1 d DU . .
P1 P 0.8366(3) 0.11950(10) 0.28932(14) 0.0516(8) Uani 1 1 d . . .
P2 P 0.6510(4) 0.07891(10) 0.34845(16) 0.0592(10) Uani 1 1 d . . .
P3 P 0.7487(3) 0.33497(9) 0.48277(13) 0.0415(7) Uani 1 1 d . . .
P4 P 0.6909(3) 0.38137(9) 0.37855(14) 0.0454(7) Uani 1 1 d . . .
P5 P 1.2838(3) 0.37840(10) 0.54589(13) 0.0492(8) Uani 1 1 d . . .
P6 P 0.5415(5) -0.15915(14) 0.34865(18) 0.0895(15) Uani 1 1 d DU . .
F1 F 1.3692(8) 0.4153(2) 0.5552(4) 0.078(2) Uani 1 1 d U . .
F2 F 1.3913(7) 0.3503(2) 0.5713(3) 0.066(2) Uani 1 1 d U . .
F3 F 1.3213(7) 0.3719(2) 0.4827(3) 0.067(2) Uani 1 1 d U . .
F4 F 1.1753(7) 0.4056(2) 0.5210(3) 0.065(2) Uani 1 1 d U . .
F5 F 1.2441(7) 0.3843(2) 0.6087(3) 0.067(2) Uani 1 1 d U . .
F6 F 1.1977(7) 0.3409(2) 0.5378(3) 0.064(2) Uani 1 1 d U . .
F9 F 0.5871(10) -0.1994(3) 0.3786(4) 0.130(4) Uani 1 1 d DU A .
F12 F 0.4947(13) -0.1197(3) 0.3216(6) 0.162(4) Uani 1 1 d DU A .
F7 F 0.479(2) -0.1702(6) 0.2865(5) 0.136(6) Uani 0.50 1 d PDU A 1
F8 F 0.575(2) -0.1353(5) 0.4048(7) 0.124(6) Uani 0.50 1 d PDU A 1
F10 F 0.4155(12) -0.1675(6) 0.3715(10) 0.142(6) Uani 0.50 1 d PDU A 1
F11 F 0.6624(16) -0.1521(8) 0.3229(13) 0.152(6) Uani 0.50 1 d PDU A 1
F7A F 0.4296(12) -0.1820(4) 0.3224(9) 0.116(6) Uani 0.50 1 d PDU A 2
F8A F 0.483(2) -0.1499(6) 0.4055(6) 0.102(5) Uani 0.50 1 d PDU A 2
F10A F 0.6133(18) -0.1743(6) 0.2972(6) 0.114(5) Uani 0.50 1 d PDU A 2
F11A F 0.6673(16) -0.1435(6) 0.3785(11) 0.140(6) Uani 0.50 1 d PDU A 2
C93 C 1.1924(17) 0.1771(6) 0.5146(6) 0.197(7) Uani 0.50 1 d PDU B 1
H93A H 1.1803 0.1492 0.5155 0.236 Uiso 0.50 1 calc PR B 1
H93B H 1.2734 0.1824 0.5306 0.236 Uiso 0.50 1 calc PR B 1
Cl1 Cl 1.1753(12) 0.1928(4) 0.4439(4) 0.109(4) Uani 0.50 1 d PDU B 1
Cl2 Cl 1.0940(14) 0.1993(5) 0.5564(6) 0.160(5) Uani 0.50 1 d PDU B 1
C93A C 1.1924(17) 0.1771(6) 0.5146(6) 0.197(7) Uani 0.50 1 d PDU C 2
H93C H 1.2282 0.1949 0.5433 0.236 Uiso 0.50 1 calc PR C 2
H93D H 1.2574 0.1628 0.5003 0.236 Uiso 0.50 1 calc PR C 2
Cl1A Cl 1.129(3) 0.2052(8) 0.4590(11) 0.281(12) Uani 0.50 1 d PDU C 2
Cl2A Cl 1.1095(18) 0.1438(6) 0.5495(8) 0.208(7) Uani 0.50 1 d PDU C 2

loop_
_atom_site_aniso_label
_atom_site_aniso_U_11
_atom_site_aniso_U_22
_atom_site_aniso_U_33
_atom_site_aniso_U_23
_atom_site_aniso_U_13
_atom_site_aniso_U_12
Os1 0.0418(3) 0.0437(3) 0.0382(3) -0.0050(2) 0.0050(2) -0.0011(2)
Fe1 0.0705(14) 0.0597(12) 0.0432(10) 0.0079(9) 0.0107(9) 0.0178(10)
Fe2 0.0398(10) 0.0499(10) 0.0398(9) -0.0086(7) 0.0076(7) -0.0045(7)
C1 0.068(9) 0.041(7) 0.034(6) -0.012(5) 0.016(6) -0.006(6)
C2 0.092(11) 0.032(6) 0.034(6) 0.004(5) 0.030(7) 0.004(6)
C3 0.051(8) 0.056(8) 0.053(8) -0.005(6) 0.004(6) -0.001(6)
C4 0.062(10) 0.054(8) 0.074(10) 0.000(7) 0.010(8) -0.023(7)
C5 0.062(10) 0.081(10) 0.056(9) -0.012(7) -0.001(7) -0.029(8)
C6 0.073(10) 0.067(9) 0.048(8) -0.011(7) -0.016(7) -0.009(7)
C7 0.054(8) 0.043(7) 0.053(8) -0.001(6) -0.002(6) 0.007(6)
C8 0.048(8) 0.064(8) 0.044(7) -0.009(6) 0.001(6) -0.009(6)
C9 0.073(10) 0.063(9) 0.051(8) -0.020(7) 0.007(7) -0.010(7)
C10 0.087(12) 0.080(10) 0.046(8) -0.010(7) 0.021(8) -0.003(9)
C11 0.058(9) 0.072(9) 0.042(7) -0.010(6) 0.020(7) -0.013(7)
C12 0.037(7) 0.052(7) 0.058(8) -0.009(6) 0.011(6) -0.004(6)
C13 0.060(9) 0.070(9) 0.046(8) 0.001(6) 0.005(7) 0.000(7)
C14 0.084(12) 0.091(11) 0.041(8) 0.007(7) 0.024(8) 0.003(9)
C15 0.086(13) 0.094(13) 0.061(10) 0.005(9) 0.018(9) 0.003(10)
C16 0.076(11) 0.077(10) 0.050(8) -0.002(7) 0.032(8) 0.011(8)
C17 0.060(9) 0.053(7) 0.046(7) -0.010(6) 0.012(6) -0.017(7)
C18 0.042(7) 0.046(7) 0.051(7) -0.014(6) 0.008(6) -0.001(5)
C19 0.049(8) 0.062(8) 0.060(8) -0.011(7) 0.016(7) 0.002(6)
C20 0.039(8) 0.050(8) 0.109(13) -0.007(8) 0.002(8) 0.016(6)
C21 0.070(10) 0.067(9) 0.043(7) -0.001(6) -0.006(7) -0.002(7)
C22 0.056(8) 0.060(8) 0.044(7) 0.000(6) 0.000(6) 0.000(6)
C23 0.113(15) 0.101(13) 0.041(8) -0.020(8) -0.028(9) 0.036(11)
C24 0.081(13) 0.129(16) 0.051(9) 0.009(10) 0.022(9) 0.034(12)
C25 0.075(12) 0.124(15) 0.052(9) 0.030(10) 0.013(8) 0.032(11)
C26 0.087(12) 0.069(10) 0.074(10) 0.022(8) 0.020(9) 0.029(9)
C27 0.075(11) 0.085(11) 0.046(8) 0.005(7) 0.003(7) 0.018(9)
C28 0.064(9) 0.059(8) 0.040(7) 0.000(6) 0.004(6) 0.009(7)
C29 0.100(12) 0.053(8) 0.038(7) 0.000(6) 0.014(7) 0.004(8)
C30 0.048(8) 0.048(7) 0.046(7) -0.003(5) 0.010(6) 0.008(6)
C31 0.068(10) 0.065(9) 0.052(8) 0.010(7) 0.001(7) 0.001(7)
C32 0.087(12) 0.061(9) 0.061(9) 0.012(7) 0.022(8) 0.005(8)
C33 0.094(13) 0.053(9) 0.099(14) 0.007(9) 0.014(11) 0.002(8)
C34 0.073(11) 0.062(9) 0.073(10) -0.011(8) 0.019(9) -0.002(7)
C35 0.088(11) 0.053(8) 0.045(7) -0.006(6) 0.024(7) 0.013(7)
C36 0.063(9) 0.050(7) 0.046(7) 0.006(6) 0.018(6) 0.013(6)
C37 0.098(13) 0.071(10) 0.053(9) -0.004(7) 0.011(8) 0.027(9)
C38 0.100(12) 0.062(9) 0.045(8) -0.005(6) 0.015(8) 0.030(8)
C39 0.058(9) 0.046(7) 0.061(8) 0.003(6) 0.020(7) 0.011(6)
C40 0.073(11) 0.060(9) 0.071(10) -0.013(7) 0.007(8) -0.006(8)
C41 0.073(11) 0.055(8) 0.075(10) -0.010(7) 0.020(8) 0.003(7)
C42 0.073(10) 0.047(7) 0.066(9) 0.013(7) 0.027(8) 0.000(7)
C43 0.071(11) 0.082(11) 0.060(9) -0.005(8) 0.010(8) -0.005(9)
C44 0.071(11) 0.089(12) 0.073(11) 0.009(9) 0.008(9) -0.008(9)
C45 0.097(14) 0.080(11) 0.074(11) 0.016(9) 0.018(10) 0.017(10)
C46 0.086(13) 0.078(11) 0.065(10) 0.003(8) 0.025(9) -0.006(9)
C47 0.060(10) 0.066(9) 0.065(9) 0.006(7) 0.014(8) -0.001(7)
C48 0.117(15) 0.060(9) 0.062(10) 0.013(7) 0.028(10) 0.028(9)
C49 0.142(18) 0.042(8) 0.091(13) 0.000(8) 0.023(12) 0.015(9)
C50 0.17(2) 0.043(9) 0.106(15) -0.005(9) 0.042(14) 0.011(11)
C51 0.119(10) 0.096(9) 0.113(10) 0.004(8) 0.030(9) 0.010(8)
C52 0.19(3) 0.088(14) 0.15(2) 0.061(14) 0.069(19) 0.021(15)
C53 0.133(18) 0.066(11) 0.109(15) 0.036(10) 0.035(13) 0.015(11)
C54 0.039(8) 0.073(9) 0.064(9) -0.030(7) 0.012(6) -0.013(7)
C55 0.032(7) 0.097(12) 0.066(9) -0.027(8) 0.005(7) -0.003(7)
C56 0.040(7) 0.069(8) 0.049(7) -0.010(6) 0.006(6) 0.001(6)
C57 0.040(7) 0.064(8) 0.060(8) -0.005(7) 0.013(6) 0.002(6)
C58 0.047(8) 0.062(8) 0.075(10) -0.001(7) 0.025(7) -0.012(6)
C59 0.039(7) 0.042(6) 0.052(7) -0.005(5) 0.011(6) -0.006(5)
C60 0.041(7) 0.055(7) 0.044(7) -0.002(6) 0.012(6) 0.000(5)
C61 0.054(8) 0.053(7) 0.039(7) -0.006(5) 0.008(6) 0.003(6)
C62 0.042(7) 0.064(8) 0.047(7) -0.008(6) 0.016(6) -0.002(6)
C63 0.078(11) 0.047(7) 0.053(8) -0.007(6) 0.014(7) 0.010(7)
C64 0.095(13) 0.049(8) 0.060(9) -0.018(7) 0.011(9) -0.018(8)
C65 0.066(10) 0.084(10) 0.062(9) -0.034(8) 0.016(8) -0.023(8)
C66 0.050(8) 0.067(8) 0.052(8) -0.017(6) 0.017(6) -0.011(6)
C67 0.057(8) 0.059(8) 0.036(7) 0.000(6) 0.004(6) -0.005(6)
C68 0.073(10) 0.055(8) 0.065(9) 0.001(7) 0.011(8) 0.003(7)
C69 0.117(15) 0.062(9) 0.051(9) 0.014(7) 0.026(9) 0.011(9)
C70 0.113(15) 0.086(12) 0.045(9) 0.005(8) 0.004(9) 0.023(10)
C71 0.107(9) 0.072(8) 0.071(8) 0.001(7) 0.017(7) 0.020(7)
C72 0.101(9) 0.063(7) 0.057(7) -0.001(6) 0.018(7) 0.029(7)
C73 0.065(10) 0.052(8) 0.068(9) -0.003(7) 0.025(8) -0.006(7)
C74 0.097(13) 0.050(8) 0.086(12) -0.003(8) 0.028(10) -0.017(8)
C75 0.18(2) 0.057(10) 0.103(15) -0.008(10) 0.048(15) -0.037(12)
C76 0.119(17) 0.053(10) 0.16(2) -0.035(12) 0.049(16) -0.009(10)
C77 0.116(16) 0.049(9) 0.138(18) 0.019(10) 0.062(14) -0.012(9)
C78 0.087(12) 0.051(8) 0.085(11) 0.014(7) 0.037(9) -0.008(8)
C79 0.065(9) 0.055(8) 0.038(7) 0.005(6) 0.004(6) 0.005(6)
C80 0.062(9) 0.079(10) 0.042(7) 0.011(7) 0.002(7) -0.008(7)
C81 0.074(11) 0.075(10) 0.044(8) 0.003(7) 0.000(7) 0.005(8)
C82 0.085(12) 0.104(13) 0.042(8) 0.004(8) 0.000(8) -0.006(10)
C83 0.092(13) 0.096(12) 0.064(10) 0.024(9) -0.019(9) 0.018(10)
C84 0.069(10) 0.066(9) 0.048(8) 0.012(6) 0.016(7) 0.012(7)
C85 0.123(15) 0.104(13) 0.117(14) -0.007(11) 0.022(12) 0.025(11)
C86 0.117(11) 0.088(10) 0.134(12) -0.014(10) 0.023(10) 0.006(9)
C87 0.116(9) 0.101(8) 0.110(8) -0.022(7) 0.029(7) -0.008(7)
C88 0.116(9) 0.095(9) 0.100(9) -0.016(7) 0.019(8) -0.011(8)
C89 0.34(2) 0.34(2) 0.34(2) 0.020(10) 0.024(10) 0.005(10)
C90 0.270(15) 0.270(14) 0.272(14) 0.014(9) 0.024(9) -0.003(9)
C91 0.239(14) 0.238(13) 0.228(13) -0.002(9) 0.031(9) -0.004(9)
C92 0.136(18) 0.131(17) 0.138(18) 0.024(14) 0.102(15) -0.007(14)
N1 0.050(6) 0.037(5) 0.047(6) -0.005(4) 0.009(5) -0.001(5)
N2 0.051(6) 0.041(5) 0.038(5) -0.003(4) 0.007(5) -0.006(5)
N3 0.049(6) 0.042(5) 0.048(6) -0.002(4) 0.011(5) 0.003(5)
N4 0.047(6) 0.046(6) 0.042(6) -0.004(4) 0.000(5) -0.002(5)
N5 0.044(6) 0.050(6) 0.046(6) -0.003(5) 0.005(5) -0.002(5)
N6 0.049(6) 0.040(5) 0.050(6) -0.013(4) 0.003(5) -0.001(4)
O1 0.112(9) 0.084(7) 0.092(8) -0.012(6) 0.036(7) -0.003(6)
O2 0.235(12) 0.229(11) 0.229(11) -0.010(8) 0.004(8) 0.000(8)
P1 0.066(2) 0.0472(18) 0.0425(18) 0.0034(14) 0.0120(16) 0.0124(16)
P2 0.082(3) 0.0449(18) 0.054(2) 0.0067(15) 0.0205(19) 0.0090(18)
P3 0.0417(18) 0.0462(17) 0.0365(16) -0.0060(13) 0.0036(13) -0.0036(13)
P4 0.049(2) 0.0453(17) 0.0436(17) -0.0009(14) 0.0120(15) -0.0007(14)
P5 0.048(2) 0.064(2) 0.0369(17) -0.0017(15) 0.0094(15) -0.0027(16)
P6 0.110(4) 0.101(3) 0.057(2) 0.003(2) 0.009(3) -0.041(3)
F1 0.069(6) 0.082(6) 0.082(6) -0.002(5) 0.007(5) -0.021(4)
F2 0.057(5) 0.093(6) 0.048(4) 0.008(4) 0.007(4) 0.017(4)
F3 0.075(5) 0.092(5) 0.038(4) 0.008(4) 0.019(4) 0.018(4)
F4 0.057(5) 0.080(5) 0.058(5) 0.006(4) 0.006(4) 0.018(4)
F5 0.068(5) 0.095(6) 0.039(4) -0.007(4) 0.007(4) 0.005(4)
F6 0.063(5) 0.079(5) 0.048(4) 0.008(4) -0.002(4) -0.022(4)
F9 0.156(9) 0.142(8) 0.092(7) 0.016(6) 0.021(7) 0.033(7)
F12 0.206(8) 0.143(7) 0.137(7) 0.022(6) 0.014(7) 0.000(7)
F7 0.140(9) 0.149(9) 0.118(9) -0.004(8) 0.003(8) -0.004(8)
F8 0.137(9) 0.137(9) 0.099(8) -0.017(7) 0.011(8) 0.001(8)
F10 0.138(12) 0.170(12) 0.121(12) 0.021(11) 0.023(11) -0.028(11)
F11 0.151(9) 0.165(9) 0.141(9) 0.003(8) 0.023(8) -0.021(8)
F7A 0.115(8) 0.115(7) 0.117(8) -0.007(6) 0.005(6) -0.008(6)
F8A 0.123(11) 0.114(10) 0.071(9) -0.022(9) 0.030(9) 0.000(10)
F10A 0.125(9) 0.132(9) 0.088(8) 0.006(7) 0.019(7) -0.018(7)
F11A 0.137(12) 0.166(12) 0.115(11) -0.022(11) 0.007(11) -0.041(11)
C93 0.197(10) 0.202(10) 0.190(9) 0.016(8) 0.012(8) -0.006(8)
Cl1 0.104(8) 0.103(7) 0.116(8) 0.005(6) -0.014(7) -0.035(6)
Cl2 0.162(9) 0.177(9) 0.140(8) -0.030(7) 0.017(7) -0.002(7)
C93A 0.197(10) 0.202(10) 0.190(9) 0.016(8) 0.012(8) -0.006(8)
Cl1A 0.28(2) 0.30(2) 0.26(2) 0.030(18) -0.013(18) -0.009(18)
Cl2A 0.217(17) 0.244(17) 0.157(13) 0.044(13) -0.018(13) -0.040(14)

loop_
_atom_type_symbol
_atom_type_description
_atom_type_scat_dispersion_real
_atom_type_scat_dispersion_imag
_atom_type_scat_source
C C 0.0033 0.0016 'International Tables Vol C Tables 4.2.6.8 and 6.1.1.4'
H H 0.0000 0.0000 'International Tables Vol C Tables 4.2.6.8 and 6.1.1.4'
N N 0.0061 0.0033 'International Tables Vol C Tables 4.2.6.8 and 6.1.1.4'
O O 0.0106 0.0060 'International Tables Vol C Tables 4.2.6.8 and 6.1.1.4'
F F 0.0171 0.0103 'International Tables Vol C Tables 4.2.6.8 and 6.1.1.4'
P P 0.1023 0.0942 'International Tables Vol C Tables 4.2.6.8 and 6.1.1.4'
Fe Fe 0.3463 0.8444 'International Tables Vol C Tables 4.2.6.8 and 6.1.1.4'
Os Os -1.2165 7.6030 'International Tables Vol C Tables 4.2.6.8 and 6.1.1.4'
Cl Cl 0.1484 0.1585 'International Tables Vol C Tables 4.2.6.8 and 6.1.1.4'

loop_
_geom_angle_atom_site_label_1
_geom_angle_atom_site_label_2
_geom_angle_atom_site_label_3
_geom_angle
C1 Os1 C2 94.2(5)
C1 Os1 N5 95.1(4)
C2 Os1 N5 86.8(4)
C1 Os1 N4 90.9(4)
C2 Os1 N4 97.0(4)
N5 Os1 N4 172.7(4)
C1 Os1 N6 173.2(5)
C2 Os1 N6 88.9(5)
N5 Os1 N6 79.0(4)
N4 Os1 N6 94.8(4)
C1 Os1 N3 88.4(4)
C2 Os1 N3 174.9(4)
N5 Os1 N3 97.4(4)
N4 Os1 N3 78.5(4)
N6 Os1 N3 89.0(4)
N1 Fe1 C24 96.7(6)
N1 Fe1 C26 159.1(6)
C24 Fe1 C26 66.8(7)
N1 Fe1 C27 123.4(5)
C24 Fe1 C27 66.7(6)
C26 Fe1 C27 39.5(6)
N1 Fe1 C25 130.4(6)
C24 Fe1 C25 38.0(6)
C26 Fe1 C25 40.6(6)
C27 Fe1 C25 66.2(7)
N1 Fe1 C23 92.7(5)
C24 Fe1 C23 40.2(7)
C26 Fe1 C23 66.4(7)
C27 Fe1 C23 39.3(6)
C25 Fe1 C23 65.4(8)
N1 Fe1 P2 91.9(3)
C24 Fe1 P2 113.0(6)
C26 Fe1 P2 106.1(5)
C27 Fe1 P2 144.7(5)
C25 Fe1 P2 91.8(6)
C23 Fe1 P2 153.2(6)
N1 Fe1 P1 87.0(3)
C24 Fe1 P1 161.0(6)
C26 Fe1 P1 104.7(5)
C27 Fe1 P1 95.8(4)
C25 Fe1 P1 142.6(5)
C23 Fe1 P1 121.3(6)
P2 Fe1 P1 85.37(16)
N2 Fe2 C54 158.2(5)
N2 Fe2 C58 125.2(5)
C54 Fe2 C58 40.0(5)
N2 Fe2 C55 127.4(5)
C54 Fe2 C55 39.2(6)
C58 Fe2 C55 65.8(6)
N2 Fe2 C56 92.9(5)
C54 Fe2 C56 67.2(5)
C58 Fe2 C56 66.6(6)
C55 Fe2 C56 39.8(5)
N2 Fe2 C57 91.9(5)
C54 Fe2 C57 67.3(5)
C58 Fe2 C57 39.9(5)
C55 Fe2 C57 66.2(5)
C56 Fe2 C57 39.6(5)
N2 Fe2 P4 90.7(3)
C54 Fe2 P4 104.5(4)
C58 Fe2 P4 93.2(4)
C55 Fe2 P4 141.9(4)
C56 Fe2 P4 157.3(4)
C57 Fe2 P4 117.9(4)
N2 Fe2 P3 88.4(3)
C54 Fe2 P3 108.3(4)
C58 Fe2 P3 146.4(4)
C55 Fe2 P3 96.2(4)
C56 Fe2 P3 118.1(4)
C57 Fe2 P3 157.7(4)
P4 Fe2 P3 84.37(13)
N1 C1 Os1 179.3(11)
N2 C2 Os1 176.7(10)
N3 C3 C4 123.4(13)
N3 C3 H3A 118.3
C4 C3 H3A 118.3
C3 C4 C5 121.1(14)
C3 C4 H4A 119.5
C5 C4 H4A 119.5
C4 C5 C6 116.4(12)
C4 C5 H5A 121.8
C6 C5 H5A 121.8
C7 C6 C5 120.6(13)
C7 C6 H6A 119.7
C5 C6 H6A 119.7
N3 C7 C6 119.9(13)
N3 C7 C8 115.0(11)
C6 C7 C8 125.1(13)
N4 C8 C9 120.4(12)
N4 C8 C7 115.1(11)
C9 C8 C7 124.5(12)
C10 C9 C8 119.3(12)
C10 C9 H9A 120.3
C8 C9 H9A 120.3
C11 C10 C9 119.8(13)
C11 C10 H10A 120.1
C9 C10 H10A 120.1
C12 C11 C10 118.4(13)
C12 C11 H11A 120.8
C10 C11 H11A 120.8
N4 C12 C11 124.7(12)
N4 C12 H12A 117.6
C11 C12 H12A 117.6
N5 C13 C14 123.6(14)
N5 C13 H13A 118.2
C14 C13 H13A 118.2
C13 C14 C15 119.6(14)
C13 C14 H14A 120.2
C15 C14 H14A 120.2
C16 C15 C14 117.5(15)
C16 C15 H15A 121.3
C14 C15 H15A 121.3
C15 C16 C17 122.4(15)
C15 C16 H16A 118.8
C17 C16 H16A 118.8
C16 C17 N5 120.2(13)
C16 C17 C18 125.9(13)
N5 C17 C18 113.9(10)
N6 C18 C19 124.6(12)
N6 C18 C17 113.7(11)
C19 C18 C17 121.7(12)
C18 C19 C20 118.1(12)
C18 C19 H19A 120.9
C20 C19 H19A 120.9
C21 C20 C19 120.1(12)
C21 C20 H20A 120.0
C19 C20 H20A 120.0
C20 C21 C22 117.1(13)
C20 C21 H21A 121.4
C22 C21 H21A 121.4
N6 C22 C21 125.1(13)
N6 C22 H22A 117.5
C21 C22 H22A 117.5
C27 C23 C24 107.2(16)
C27 C23 Fe1 69.9(9)
C24 C23 Fe1 68.9(10)
C27 C23 H23A 126.4
C24 C23 H23A 126.4
Fe1 C23 H23A 126.4
C25 C24 C23 108.6(15)
C25 C24 Fe1 71.7(10)
C23 C24 Fe1 71.0(9)
C25 C24 H24A 125.6
C23 C24 H24A 125.6
Fe1 C24 H24A 125.6
C24 C25 C26 109.1(17)
C24 C25 Fe1 70.3(10)
C26 C25 Fe1 69.1(8)
C24 C25 H25A 125.4
C26 C25 H25A 125.4
Fe1 C25 H25A 125.4
C27 C26 C25 106.3(15)
C27 C26 Fe1 70.8(8)
C25 C26 Fe1 70.3(8)
C27 C26 H26A 126.8
C25 C26 H26A 126.8
Fe1 C26 H26A 126.8
C23 C27 C26 108.6(16)
C23 C27 Fe1 70.8(9)
C26 C27 Fe1 69.6(9)
C23 C27 H27A 125.7
C26 C27 H27A 125.7
Fe1 C27 H27A 125.7
C29 C28 P1 110.9(9)
C29 C28 H28A 109.5
P1 C28 H28A 109.5
C29 C28 H28B 109.5
P1 C28 H28B 109.5
H28A C28 H28B 108.0
C28 C29 P2 109.3(9)
C28 C29 H29A 109.8
P2 C29 H29A 109.8
C28 C29 H29B 109.8
P2 C29 H29B 109.8
H29A C29 H29B 108.3
C35 C30 C31 118.4(12)
C35 C30 P1 120.4(10)
C31 C30 P1 121.2(10)
C32 C31 C30 121.1(14)
C32 C31 H31A 119.5
C30 C31 H31A 119.5
C31 C32 C33 120.8(15)
C31 C32 H32A 119.6
C33 C32 H32A 119.6
C34 C33 C32 119.1(15)
C34 C33 H33A 120.4
C32 C33 H33A 120.4
C35 C34 C33 119.4(14)
C35 C34 H34A 120.3
C33 C34 H34A 120.3
C30 C35 C34 121.2(13)
C30 C35 H35A 119.4
C34 C35 H35A 119.4
C41 C36 C37 115.4(13)
C41 C36 P1 120.0(10)
C37 C36 P1 124.5(11)
C38 C37 C36 122.1(15)
C38 C37 H37A 118.9
C36 C37 H37A 118.9
C39 C38 C37 121.3(14)
C39 C38 H38A 119.3
C37 C38 H38A 119.3
C38 C39 C40 118.2(13)
C38 C39 H39A 120.9
C40 C39 H39A 120.9
C39 C40 C41 122.1(15)
C39 C40 H40A 119.0
C41 C40 H40A 119.0
C40 C41 C36 120.9(14)
C40 C41 H41A 119.6
C36 C41 H41A 119.6
C43 C42 C47 121.7(14)
C43 C42 P2 121.4(12)
C47 C42 P2 116.5(12)
C42 C43 C44 120.8(15)
C42 C43 H43A 119.6
C44 C43 H43A 119.6
C43 C44 C45 119.2(16)
C43 C44 H44A 120.4
C45 C44 H44A 120.4
C46 C45 C44 118.5(17)
C46 C45 H45A 120.8
C44 C45 H45A 120.8
C45 C46 C47 120.9(16)
C45 C46 H46A 119.6
C47 C46 H46A 119.6
C42 C47 C46 118.9(15)
C42 C47 H47A 120.5
C46 C47 H47A 120.5
C49 C48 C53 117.8(15)
C49 C48 P2 122.7(12)
C53 C48 P2 119.3(12)
C48 C49 C50 124.4(18)
C48 C49 H49A 117.8
C50 C49 H49A 117.8
C51 C50 C49 119.4(19)
C51 C50 H50A 120.3
C49 C50 H50A 120.3
C50 C51 C52 120.1(19)
C50 C51 H51A 119.9
C52 C51 H51A 119.9
C53 C52 C51 119.3(19)
C53 C52 H52A 120.3
C51 C52 H52A 120.3
C52 C53 C48 118.9(18)
C52 C53 H53A 120.5
C48 C53 H53A 120.5
C55 C54 C58 106.6(12)
C55 C54 Fe2 70.4(8)
C58 C54 Fe2 70.0(7)
C55 C54 H54A 126.6
C58 C54 H54A 126.6
Fe2 C54 H54A 126.6
C54 C55 C56 109.8(13)
C54 C55 Fe2 70.3(8)
C56 C55 Fe2 70.1(7)
C54 C55 H55A 125.1
C56 C55 H55A 125.1
Fe2 C55 H55A 125.1
C57 C56 C55 107.2(13)
C57 C56 Fe2 70.3(7)
C55 C56 Fe2 70.1(8)
C57 C56 H56A 126.4
C55 C56 H56A 126.4
Fe2 C56 H56A 126.4
C56 C57 C58 107.8(12)
C56 C57 Fe2 70.2(7)
C58 C57 Fe2 69.9(7)
C56 C57 H57A 126.1
C58 C57 H57A 126.1
Fe2 C57 H57A 126.1
C57 C58 C54 108.6(13)
C57 C58 Fe2 70.2(7)
C54 C58 Fe2 70.0(8)
C57 C58 H58A 125.7
C54 C58 H58A 125.7
Fe2 C58 H58A 125.7
C60 C59 P3 108.3(8)
C60 C59 H59A 110.0
P3 C59 H59A 110.0
C60 C59 H59B 110.0
P3 C59 H59B 110.0
H59A C59 H59B 108.4
C59 C60 P4 109.6(8)
C59 C60 H60A 109.8
P4 C60 H60A 109.8
C59 C60 H60B 109.8
P4 C60 H60B 109.8
H60A C60 H60B 108.2
C62 C61 C66 118.1(11)
C62 C61 P3 123.6(10)
C66 C61 P3 118.3(9)
C61 C62 C63 121.8(13)
C61 C62 H62A 119.1
C63 C62 H62A 119.1
C62 C63 C64 118.3(13)
C62 C63 H63A 120.9
C64 C63 H63A 120.9
C65 C64 C63 122.6(13)
C65 C64 H64A 118.7
C63 C64 H64A 118.7
C66 C65 C64 117.7(14)
C66 C65 H65A 121.1
C64 C65 H65A 121.1
C65 C66 C61 121.4(13)
C65 C66 H66A 119.3
C61 C66 H66A 119.3
C68 C67 C72 117.6(13)
C68 C67 P3 123.2(11)
C72 C67 P3 119.1(11)
C67 C68 C69 124.2(14)
C67 C68 H68A 117.9
C69 C68 H68A 117.9
C70 C69 C68 118.4(15)
C70 C69 H69A 120.8
C68 C69 H69A 120.8
C69 C70 C71 119.9(15)
C69 C70 H70A 120.1
C71 C70 H70A 120.1
C70 C71 C72 121.7(15)
C70 C71 H71A 119.2
C72 C71 H71A 119.2
C67 C72 C71 117.9(15)
C67 C72 H72A 121.1
C71 C72 H72A 121.1
C78 C73 C74 116.4(13)
C78 C73 P4 121.0(11)
C74 C73 P4 122.5(11)
C75 C74 C73 124.2(16)
C75 C74 H74A 117.9
C73 C74 H74A 117.9
C74 C75 C76 117.6(18)
C74 C75 H75A 121.2
C76 C75 H75A 121.2
C77 C76 C75 120.0(17)
C77 C76 H76A 120.0
C75 C76 H76A 120.0
C76 C77 C78 122.2(17)
C76 C77 H77A 118.9
C78 C77 H77A 118.9
C73 C78 C77 119.3(16)
C73 C78 H78A 120.3
C77 C78 H78A 120.3
C80 C79 C84 121.2(12)
C80 C79 P4 118.3(10)
C84 C79 P4 120.2(10)
C79 C80 C81 119.7(14)
C79 C80 H80A 120.2
C81 C80 H80A 120.2
C82 C81 C80 119.9(14)
C82 C81 H81A 120.1
C80 C81 H81A 120.1
C81 C82 C83 120.9(14)
C81 C82 H82A 119.6
C83 C82 H82A 119.6
C82 C83 C84 119.4(15)
C82 C83 H83A 120.3
C84 C83 H83A 120.3
C79 C84 C83 118.9(14)
C79 C84 H84A 120.5
C83 C84 H84A 120.5
C86 C85 H85A 109.5
C86 C85 H85B 109.5
H85A C85 H85B 109.5
C86 C85 H85C 109.5
H85A C85 H85C 109.5
H85B C85 H85C 109.5
O1 C86 C85 110.2(16)
O1 C86 H86A 109.6
C85 C86 H86A 109.6
O1 C86 H86B 109.6
C85 C86 H86B 109.6
H86A C86 H86B 108.1
O1 C87 C88 113.2(17)
O1 C87 H87A 108.9
C88 C87 H87A 108.9
O1 C87 H87B 108.9
C88 C87 H87B 108.9
H87A C87 H87B 107.8
C87 C88 H88A 109.5
C87 C88 H88B 109.5
H88A C88 H88B 109.5
C87 C88 H88C 109.5
H88A C88 H88C 109.5
H88B C88 H88C 109.5
C90 C89 H89B 109.4
C90 C89 H89C 109.2
H89B C89 H89C 107.8
C90 C89 H89A 112.3
H89B C89 H89A 109.0
H89C C89 H89A 109.0
O2 C90 C89 126.8(19)
O2 C90 H90A 105.6
C89 C90 H90A 105.6
O2 C90 H90B 105.6
C89 C90 H90B 105.6
H90A C90 H90B 106.1
O2 C91 C92 114.2(13)
O2 C91 H91A 108.7
C92 C91 H91A 108.7
O2 C91 H91B 108.7
C92 C91 H91B 108.7
H91A C91 H91B 107.6
C91 C92 H92A 109.5
C91 C92 H92B 109.5
H92A C92 H92B 109.5
C91 C92 H92C 109.5
H92A C92 H92C 109.5
H92B C92 H92C 109.5
C1 N1 Fe1 171.0(9)
C2 N2 Fe2 178.2(10)
C3 N3 C7 118.6(11)
C3 N3 Os1 126.4(8)
C7 N3 Os1 114.9(8)
C12 N4 C8 117.3(11)
C12 N4 Os1 126.3(8)
C8 N4 Os1 116.4(8)
C13 N5 C17 116.7(11)
C13 N5 Os1 127.1(9)
C17 N5 Os1 115.7(8)
C18 N6 C22 115.0(11)
C18 N6 Os1 117.5(8)
C22 N6 Os1 127.4(9)
C87 O1 C86 116.2(15)
C90 O2 C91 118.5(15)
C36 P1 C30 102.0(6)
C36 P1 C28 104.9(6)
C30 P1 C28 104.9(6)
C36 P1 Fe1 119.9(4)
C30 P1 Fe1 118.3(4)
C28 P1 Fe1 105.2(4)
C48 P2 C42 103.7(7)
C48 P2 C29 103.9(7)
C42 P2 C29 103.8(7)
C48 P2 Fe1 114.6(6)
C42 P2 Fe1 118.5(5)
C29 P2 Fe1 110.8(5)
C67 P3 C61 101.3(6)
C67 P3 C59 103.8(6)
C61 P3 C59 103.2(6)
C67 P3 Fe2 119.7(4)
C61 P3 Fe2 121.9(4)
C59 P3 Fe2 104.6(4)
C73 P4 C60 106.5(6)
C73 P4 C79 101.7(6)
C60 P4 C79 101.6(6)
C73 P4 Fe2 114.5(5)
C60 P4 Fe2 110.8(4)
C79 P4 Fe2 120.1(4)
F1 P5 F5 89.5(5)
F1 P5 F4 90.7(5)
F5 P5 F4 89.6(4)
F1 P5 F3 91.6(5)
F5 P5 F3 178.9(5)
F4 P5 F3 90.1(4)
F1 P5 F6 178.9(5)
F5 P5 F6 89.5(4)
F4 P5 F6 89.8(5)
F3 P5 F6 89.4(4)
F1 P5 F2 90.4(5)
F5 P5 F2 90.0(4)
F4 P5 F2 178.9(5)
F3 P5 F2 90.3(4)
F6 P5 F2 89.2(5)
F7A P6 F11 128.6(14)
F7A P6 F12 92.8(8)
F11 P6 F12 88.8(10)
F7A P6 F8 135.5(11)
F11 P6 F8 95.9(15)
F12 P6 F8 86.2(10)
F7A P6 F8A 92.9(9)
F11 P6 F8A 138.5(15)
F12 P6 F8A 91.1(9)
F8 P6 F8A 42.7(9)
F7A P6 F10 48.1(9)
F11 P6 F10 176.7(15)
F12 P6 F10 91.0(8)
F8 P6 F10 87.4(9)
F8A P6 F10 44.8(9)
F7A P6 F11A 169.3(11)
F11 P6 F11A 50.0(13)
F12 P6 F11A 97.8(10)
F8 P6 F11A 48.1(12)
F8A P6 F11A 89.0(13)
F10 P6 F11A 133.3(13)
F7A P6 F10A 89.1(9)
F11 P6 F10A 40.1(12)
F12 P6 F10A 98.4(9)
F8 P6 F10A 135.2(12)
F8A P6 F10A 170.2(10)
F10 P6 F10A 136.7(11)
F11A P6 F10A 87.3(13)
F7A P6 F7 41.8(9)
F11 P6 F7 90.2(15)
F12 P6 F7 74.5(9)
F8 P6 F7 159.6(11)
F8A P6 F7 129.6(11)
F10 P6 F7 86.5(9)
F11A P6 F7 140.0(14)
F10A P6 F7 56.3(10)
F7A P6 F9 87.1(7)
F11 P6 F9 93.0(9)
F12 P6 F9 177.8(7)
F8 P6 F9 92.4(8)
F8A P6 F9 86.7(7)
F10 P6 F9 87.3(7)
F11A P6 F9 82.4(8)
F10A P6 F9 83.8(7)
F7 P6 F9 106.7(8)
Cl2 C93 Cl1 113.1(10)
Cl2 C93 H93A 109.0
Cl1 C93 H93A 109.0
Cl2 C93 H93B 109.0
Cl1 C93 H93B 109.0
H93A C93 H93B 107.8

loop_
_geom_bond_atom_site_label_1
_geom_bond_atom_site_label_2
_geom_bond_distance
Os1 C1 1.953(13)
Os1 C2 1.976(14)
Os1 N5 2.052(10)
Os1 N4 2.064(10)
Os1 N6 2.074(10)
Os1 N3 2.105(10)
Fe1 N1 1.905(10)
Fe1 C24 2.082(16)
Fe1 C26 2.083(15)
Fe1 C27 2.099(16)
Fe1 C25 2.100(15)
Fe1 C23 2.111(16)
Fe1 P2 2.189(5)
Fe1 P1 2.197(4)
Fe2 N2 1.907(10)
Fe2 C54 2.095(13)
Fe2 C58 2.095(13)
Fe2 C55 2.096(14)
Fe2 C56 2.097(13)
Fe2 C57 2.099(13)
Fe2 P4 2.192(4)
Fe2 P3 2.202(4)
C1 N1 1.233(15)
C2 N2 1.199(15)
C3 N3 1.326(16)
C3 C4 1.373(17)
C3 H3A 0.9300
C4 C5 1.382(19)
C4 H4A 0.9300
C5 C6 1.42(2)
C5 H5A 0.9300
C6 C7 1.403(17)
C6 H6A 0.9300
C7 N3 1.385(15)
C7 C8 1.468(18)
C8 N4 1.382(15)
C8 C9 1.417(18)
C9 C10 1.38(2)
C9 H9A 0.9300
C10 C11 1.377(19)
C10 H10A 0.9300
C11 C12 1.373(17)
C11 H11A 0.9300
C12 N4 1.340(15)
C12 H12A 0.9300
C13 N5 1.330(16)
C13 C14 1.403(18)
C13 H13A 0.9300
C14 C15 1.41(2)
C14 H14A 0.9300
C15 C16 1.34(2)
C15 H15A 0.9300
C16 C17 1.402(17)
C16 H16A 0.9300
C17 N5 1.421(16)
C17 C18 1.500(18)
C18 N6 1.360(15)
C18 C19 1.376(17)
C19 C20 1.39(2)
C19 H19A 0.9300
C20 C21 1.39(2)
C20 H20A 0.9300
C21 C22 1.391(18)
C21 H21A 0.9300
C22 N6 1.361(15)
C22 H22A 0.9300
C23 C27 1.41(2)
C23 C24 1.44(3)
C23 H23A 0.9800
C24 C25 1.36(2)
C24 H24A 0.9800
C25 C26 1.45(2)
C25 H25A 0.9800
C26 C27 1.41(2)
C26 H26A 0.9800
C27 H27A 0.9800
C28 C29 1.531(18)
C28 P1 1.861(13)
C28 H28A 0.9700
C28 H28B 0.9700
C29 P2 1.887(13)
C29 H29A 0.9700
C29 H29B 0.9700
C30 C35 1.379(17)
C30 C31 1.419(18)
C30 P1 1.830(13)
C31 C32 1.346(19)
C31 H31A 0.9300
C32 C33 1.41(2)
C32 H32A 0.9300
C33 C34 1.40(2)
C33 H33A 0.9300
C34 C35 1.396(19)
C34 H34A 0.9300
C35 H35A 0.9300
C36 C41 1.401(19)
C36 C37 1.414(19)
C36 P1 1.823(13)
C37 C38 1.381(18)
C37 H37A 0.9300
C38 C39 1.353(19)
C38 H38A 0.9300
C39 C40 1.376(19)
C39 H39A 0.9300
C40 C41 1.387(19)
C40 H40A 0.9300
C41 H41A 0.9300
C42 C43 1.34(2)
C42 C47 1.377(19)
C42 P2 1.879(15)
C43 C44 1.39(2)
C43 H43A 0.9300
C44 C45 1.43(2)
C44 H44A 0.9300
C45 C46 1.37(2)
C45 H45A 0.9300
C46 C47 1.40(2)
C46 H46A 0.9300
C47 H47A 0.9300
C48 C49 1.37(2)
C48 C53 1.43(2)
C48 P2 1.815(15)
C49 C50 1.38(2)
C49 H49A 0.9300
C50 C51 1.35(3)
C50 H50A 0.9300
C51 C52 1.44(3)
C51 H51A 0.9300
C52 C53 1.42(2)
C52 H52A 0.9300
C53 H53A 0.9300
C54 C55 1.41(2)
C54 C58 1.432(19)
C54 H54A 0.9800
C55 C56 1.427(18)
C55 H55A 0.9800
C56 C57 1.420(18)
C56 H56A 0.9800
C57 C58 1.430(18)
C57 H57A 0.9800
C58 H58A 0.9800
C59 C60 1.540(16)
C59 P3 1.859(12)
C59 H59A 0.9700
C59 H59B 0.9700
C60 P4 1.863(12)
C60 H60A 0.9700
C60 H60B 0.9700
C61 C62 1.372(17)
C61 C66 1.432(17)
C61 P3 1.841(12)
C62 C63 1.386(17)
C62 H62A 0.9300
C63 C64 1.39(2)
C63 H63A 0.9300
C64 C65 1.38(2)
C64 H64A 0.9300
C65 C66 1.379(17)
C65 H65A 0.9300
C66 H66A 0.9300
C67 C68 1.369(18)
C67 C72 1.387(18)
C67 P3 1.831(13)
C68 C69 1.384(18)
C68 H68A 0.9300
C69 C70 1.35(2)
C69 H69A 0.9300
C70 C71 1.37(2)
C70 H70A 0.9300
C71 C72 1.42(2)
C71 H71A 0.9300
C72 H72A 0.9300
C73 C78 1.376(19)
C73 C74 1.40(2)
C73 P4 1.823(13)
C74 C75 1.36(2)
C74 H74A 0.9300
C75 C76 1.39(3)
C75 H75A 0.9300
C76 C77 1.33(3)
C76 H76A 0.9300
C77 C78 1.40(2)
C77 H77A 0.9300
C78 H78A 0.9300
C79 C80 1.391(18)
C79 C84 1.395(18)
C79 P4 1.869(13)
C80 C81 1.398(18)
C80 H80A 0.9300
C81 C82 1.38(2)
C81 H81A 0.9300
C82 C83 1.41(2)
C82 H82A 0.9300
C83 C84 1.408(19)
C83 H83A 0.9300
C84 H84A 0.9300
C85 C86 1.52(3)
C85 H85A 0.9600
C85 H85B 0.9600
C85 H85C 0.9600
C86 O1 1.44(2)
C86 H86A 0.9700
C86 H86B 0.9700
C87 O1 1.42(2)
C87 C88 1.50(3)
C87 H87A 0.9700
C87 H87B 0.9700
C88 H88A 0.9600
C88 H88B 0.9600
C88 H88C 0.9600
C89 C90 1.520(10)
C89 H89B 0.9601
C89 H89C 0.9598
C89 H89A 0.9599
C90 O2 1.441(10)
C90 H90A 0.9700
C90 H90B 0.9700
C91 O2 1.447(10)
C91 C92 1.559(10)
C91 H91A 0.9700
C91 H91B 0.9700
C92 H92A 0.9600
C92 H92B 0.9600
C92 H92C 0.9600
P5 F1 1.595(9)
P5 F5 1.603(8)
P5 F4 1.604(8)
P5 F3 1.607(7)
P5 F6 1.613(8)
P5 F2 1.617(8)
P6 F7A 1.560(8)
P6 F11 1.563(9)
P6 F12 1.567(8)
P6 F8 1.572(10)
P6 F8A 1.583(9)
P6 F10 1.594(8)
P6 F11A 1.609(9)
P6 F10A 1.611(9)
P6 F7 1.611(9)
P6 F9 1.616(7)
C93 Cl2 1.732(10)
C93 Cl1 1.745(10)
C93 H93A 0.9700
C93 H93B 0.9700
